data_1008541
loop_
_publ_author_name
'Tuilier, M H'
'Chevalier, B'
'Tressaud, A'
'Brisson, C'
'Soubeyroux, J L'
'Etourneau, J'

_publ_section_title
;
EXAFS study at the LaL~III~ X-ray absorption edge of superconducting
materials obtained by fluorination of La~2-x~Sr~x~CuO~4~ oxides
(0<x<0.15)
;
_journal_coden_ASTM PHYCE6
_journal_name_full 'Physica C (Amsterdam) (152,1988-)'
_journal_page_first 113
_journal_page_last 121
_journal_paper_doi 10.1016/0921-4534(92)90327-9
_journal_volume 200
_journal_year 1992
_chemical_formula_structural 'La2 Cu O4'
_chemical_formula_sum 'Cu La2 O4'
_chemical_name_systematic 'Dilanthanum copper oxide'
_space_group_IT_number 64
_symmetry_cell_setting orthorhombic
_symmetry_Int_Tables_number 64
_symmetry_space_group_name_Hall '-B 2ab 2'
_symmetry_space_group_name_H-M 'B m a b'
_cell_angle_alpha 90
_cell_angle_beta 90
_cell_angle_gamma 90
_cell_formula_units_Z 4
_cell_length_a 5.352
_cell_length_b 5.4
_cell_length_c 13.157
_cell_volume 380.2
_refine_ls_R_factor_all 0.04
_cod_database_code 1008541

loop_
_symmetry_equiv_pos_as_xyz
x,y,z
x,-y,-z
x,1/2+y,1/2-z
x,1/2-y,1/2+z
-x,-y,-z
-x,y,z
-x,1/2-y,1/2+z
-x,1/2+y,1/2-z
1/2+x,y,1/2+z
1/2+x,-y,1/2-z
1/2+x,1/2+y,-z
1/2+x,1/2-y,z
1/2-x,-y,1/2-z
1/2-x,y,1/2+z
1/2-x,1/2-y,z
1/2-x,1/2+y,-z

loop_
_atom_site_aniso_label
_atom_site_aniso_U_11
_atom_site_aniso_U_12
_atom_site_aniso_U_13
_atom_site_aniso_U_22
_atom_site_aniso_U_23
_atom_site_aniso_U_33
La1 0.00591(31) 0. 0. 0.00688(33) 0. 0.00085(5)
Cu1 0.00243(45) 0. 0. 0.00204(46) 0. 0.00056(12)
O1 0.01661(55) 0. 0. 0.01258(66) 0. 0.00068(8)
O2 0.00464(37) 0. 0. 0.00610(43) 0. 0.00190(12)

loop_
_atom_site_label
_atom_site_type_symbol
_atom_site_symmetry_multiplicity
_atom_site_Wyckoff_symbol
_atom_site_fract_x
_atom_site_fract_y
_atom_site_fract_z
_atom_site_occupancy
_atom_site_attached_hydrogens
_atom_site_calc_flag
La1 La3+ 8 f 0. 0.0068(3) 0.3615(1) 1. 0 d
Cu1 Cu2+ 4 a 0. 0. 0. 1. 0 d
O1 O2- 8 f 0. 0.4673(3) 0.3169(1) 1. 0 d
O2 O2- 8 e 0.25 0.25 0.0066(2) 1. 0 d

loop_
_atom_type_symbol
_atom_type_oxidation_number
La3+ 3.000
Cu2+ 2.000
O2- -2.000
